data_4023712
loop_
_publ_author_name
'Zhenqian Fu'
'Mang Wang'
'Yuhui Ma'
'Qun Liu'
'Jun Liu'

_publ_section_title
;
 Synthesis of Functionalized Allylic Sulfoxides and Their Use in the
 Construction of 2,3,4-Trisubstituted Furans via a [3 + 2] Annulation
;
_journal_name_full 'Journal of Organic Chemistry'
_journal_page_first 7625
_journal_page_last 7630
_journal_paper_doi 10.1021/jo801406p
_journal_volume 73
_journal_year 2008
_chemical_formula_sum 'C18 H13 N O4 S'
_chemical_formula_weight 339.35
_chemical_name_systematic
; 
 ? 
;
_space_group_IT_number 14
_symmetry_cell_setting monoclinic
_symmetry_space_group_name_Hall '-P 2ybc'
_symmetry_space_group_name_H-M 'P 1 21/c 1'
_atom_sites_solution_hydrogens geom
_atom_sites_solution_primary direct
_atom_sites_solution_secondary difmap
_audit_creation_method SHELXL-97
_cell_angle_alpha 90.00
_cell_angle_beta 90.00
_cell_angle_gamma 90.00
_cell_formula_units_Z 4
_cell_length_a 16.312(4)
_cell_length_b 13.323(3)
_cell_length_c 7.362(2)
_cell_measurement_reflns_used 859
_cell_measurement_temperature 293(2)
_cell_measurement_theta_max 25.12
_cell_measurement_theta_min 3.06
_cell_volume 1599.7(7)
_computing_cell_refinement 'SAINT (Bruker, 2004)'
_computing_data_collection 'APEX2 (Bruker, 2004)'
_computing_data_reduction SAINT
_computing_molecular_graphics SHELXTL
_computing_publication_material 'SHELXTL and local programs'
_computing_structure_refinement SHELXTL
_computing_structure_solution 'SHELXTL (Sheldrick, 2001)'
_diffrn_ambient_temperature 293(2)
_diffrn_measured_fraction_theta_full 0.994
_diffrn_measured_fraction_theta_max 0.994
_diffrn_measurement_device_type 'Bruker Smart Apex2 CCD'
_diffrn_measurement_method 'phi and omega scans'
_diffrn_radiation_monochromator graphite
_diffrn_radiation_source 'fine-focus sealed tube'
_diffrn_radiation_type MoK\a
_diffrn_radiation_wavelength 0.71073
_diffrn_reflns_av_R_equivalents 0.0921
_diffrn_reflns_av_sigmaI/netI 0.1367
_diffrn_reflns_limit_h_max 20
_diffrn_reflns_limit_h_min -15
_diffrn_reflns_limit_k_max 16
_diffrn_reflns_limit_k_min -16
_diffrn_reflns_limit_l_max 8
_diffrn_reflns_limit_l_min -9
_diffrn_reflns_number 8815
_diffrn_reflns_theta_full 26.06
_diffrn_reflns_theta_max 26.06
_diffrn_reflns_theta_min 1.25
_diffrn_standards_decay_% 0
_exptl_absorpt_coefficient_mu 0.224
_exptl_absorpt_correction_T_max 0.949
_exptl_absorpt_correction_T_min 0.920
_exptl_absorpt_correction_type multi-scan
_exptl_absorpt_process_details '(SADABS; Bruker, 2004)'
_exptl_crystal_colour yellow
_exptl_crystal_density_diffrn 1.409
_exptl_crystal_density_method 'not measured'
_exptl_crystal_description block
_exptl_crystal_F_000 704
_exptl_crystal_size_max 0.36
_exptl_crystal_size_mid 0.35
_exptl_crystal_size_min 0.25
_refine_diff_density_max 0.154
_refine_diff_density_min -0.181
_refine_diff_density_rms 0.043
_refine_ls_extinction_method none
_refine_ls_goodness_of_fit_ref 0.816
_refine_ls_hydrogen_treatment constr
_refine_ls_matrix_type full
_refine_ls_number_parameters 217
_refine_ls_number_reflns 3146
_refine_ls_number_restraints 0
_refine_ls_restrained_S_all 0.816
_refine_ls_R_factor_all 0.1550
_refine_ls_R_factor_gt 0.0563
_refine_ls_shift/su_max 0.000
_refine_ls_shift/su_mean 0.000
_refine_ls_structure_factor_coef Fsqd
_refine_ls_weighting_details 'calc w=1/[\s^2^(Fo^2^)+(0.0179P)^2^+0.0000P] where P=(Fo^2^+2Fc^2^)/3'
_refine_ls_weighting_scheme calc
_refine_ls_wR_factor_gt 0.0803
_refine_ls_wR_factor_ref 0.1054
_reflns_number_gt 1308
_reflns_number_total 3146
_reflns_threshold_expression >2sigma(I)
_cod_data_source_file jo801406p_si_001.cif
_cod_data_source_block 1
_cod_original_sg_symbol_H-M 'P 21/c'
_cod_database_code 4023712

loop_
_symmetry_equiv_pos_as_xyz
'x, y, z'
'-x, y+1/2, -z+1/2'
'-x, -y, -z'
'x, -y-1/2, z-1/2'

loop_
_atom_site_label
_atom_site_type_symbol
_atom_site_fract_x
_atom_site_fract_y
_atom_site_fract_z
_atom_site_U_iso_or_equiv
_atom_site_adp_type
_atom_site_occupancy
_atom_site_symmetry_multiplicity
_atom_site_calc_flag
_atom_site_refinement_flags
_atom_site_disorder_assembly
_atom_site_disorder_group
S1 S 0.04425(6) 0.74893(7) 0.15946(14) 0.0554(3) Uani 1 1 d . . .
O1 O 0.18506(15) 0.67529(15) 0.0381(3) 0.0441(7) Uani 1 1 d . . .
O2 O 0.4639(2) 0.3093(2) -0.1908(5) 0.1059(13) Uani 1 1 d . . .
O3 O 0.5456(2) 0.4189(2) -0.3040(5) 0.0892(11) Uani 1 1 d . . .
O4 O 0.08739(17) 0.95535(18) 0.1268(4) 0.0715(9) Uani 1 1 d . . .
N1 N 0.4819(2) 0.3961(3) -0.2273(5) 0.0668(11) Uani 1 1 d . . .
C1 C 0.1420(2) 0.7600(3) 0.0742(4) 0.0394(9) Uani 1 1 d . . .
C2 C 0.1869(2) 0.8443(3) 0.0278(5) 0.0423(10) Uani 1 1 d . . .
C3 C 0.2621(2) 0.8063(3) -0.0451(5) 0.0416(10) Uani 1 1 d . . .
H3A H 0.3050 0.8448 -0.0908 0.050 Uiso 1 1 calc R . .
C4 C 0.2603(2) 0.7053(3) -0.0364(5) 0.0409(10) Uani 1 1 d . . .
C5 C 0.3168(2) 0.6251(3) -0.0814(5) 0.0389(9) Uani 1 1 d . . .
C6 C 0.3895(2) 0.6480(3) -0.1708(5) 0.0518(11) Uani 1 1 d . . .
H6A H 0.4015 0.7143 -0.1998 0.062 Uiso 1 1 calc R . .
C7 C 0.4440(2) 0.5731(3) -0.2165(5) 0.0541(11) Uani 1 1 d . . .
H7A H 0.4930 0.5885 -0.2751 0.065 Uiso 1 1 calc R . .
C8 C 0.4251(2) 0.4756(3) -0.1745(5) 0.0454(10) Uani 1 1 d . . .
C9 C 0.3543(2) 0.4507(3) -0.0848(5) 0.0520(11) Uani 1 1 d . . .
H9A H 0.3435 0.3843 -0.0543 0.062 Uiso 1 1 calc R . .
C10 C 0.2993(2) 0.5253(3) -0.0404(5) 0.0488(10) Uani 1 1 d . . .
H10A H 0.2503 0.5089 0.0173 0.059 Uiso 1 1 calc R . .
C11 C 0.0266(2) 0.6166(2) 0.1324(6) 0.0772(14) Uani 1 1 d . . .
H11A H -0.0273 0.6002 0.1756 0.116 Uiso 1 1 calc R . .
H11B H 0.0667 0.5798 0.2010 0.116 Uiso 1 1 calc R . .
H11C H 0.0310 0.5991 0.0063 0.116 Uiso 1 1 calc R . .
C12 C 0.1530(2) 0.9450(3) 0.0457(5) 0.0512(11) Uani 1 1 d . . .
C13 C 0.1927(3) 1.0320(3) -0.0444(5) 0.0473(10) Uani 1 1 d . . .
C14 C 0.1420(3) 1.1004(3) -0.1283(6) 0.0649(13) Uani 1 1 d . . .
H14A H 0.0856 1.0909 -0.1255 0.078 Uiso 1 1 calc R . .
C15 C 0.1740(3) 1.1829(3) -0.2164(6) 0.0803(15) Uani 1 1 d . . .
H15A H 0.1394 1.2277 -0.2757 0.096 Uiso 1 1 calc R . .
C16 C 0.2569(3) 1.1985(3) -0.2162(6) 0.0730(14) Uani 1 1 d . . .
H16A H 0.2786 1.2538 -0.2765 0.088 Uiso 1 1 calc R . .
C17 C 0.3087(3) 1.1325(3) -0.1268(6) 0.0692(13) Uani 1 1 d . . .
H17A H 0.3649 1.1443 -0.1229 0.083 Uiso 1 1 calc R . .
C18 C 0.2754(3) 1.0488(3) -0.0434(5) 0.0549(11) Uani 1 1 d . . .
H18A H 0.3098 1.0032 0.0143 0.066 Uiso 1 1 calc R . .

loop_
_atom_site_aniso_label
_atom_site_aniso_U_11
_atom_site_aniso_U_22
_atom_site_aniso_U_33
_atom_site_aniso_U_23
_atom_site_aniso_U_13
_atom_site_aniso_U_12
S1 0.0509(7) 0.0599(6) 0.0553(7) 0.0058(6) 0.0137(5) 0.0040(6)
O1 0.0464(18) 0.0378(15) 0.0480(18) 0.0028(13) 0.0027(13) 0.0026(13)
O2 0.090(3) 0.0534(18) 0.175(4) -0.014(2) 0.029(2) 0.012(2)
O3 0.062(2) 0.087(2) 0.119(3) -0.005(2) 0.028(2) 0.0208(19)
O4 0.070(2) 0.0525(18) 0.092(2) -0.0027(16) 0.0316(17) 0.0145(16)
N1 0.054(3) 0.060(3) 0.086(3) -0.012(2) 0.001(2) 0.010(2)
C1 0.037(2) 0.042(2) 0.039(2) 0.000(2) 0.0007(16) 0.006(2)
C2 0.041(3) 0.043(2) 0.043(3) 0.000(2) 0.0002(19) 0.004(2)
C3 0.041(3) 0.037(2) 0.046(3) 0.004(2) 0.001(2) -0.005(2)
C4 0.037(3) 0.044(2) 0.042(3) 0.001(2) 0.0052(19) -0.004(2)
C5 0.035(2) 0.041(2) 0.041(2) -0.0011(18) 0.0005(18) 0.0043(19)
C6 0.042(3) 0.044(2) 0.069(3) 0.003(2) 0.007(2) 0.002(2)
C7 0.039(3) 0.058(3) 0.065(3) -0.002(2) 0.003(2) 0.000(2)
C8 0.041(3) 0.035(2) 0.060(3) -0.007(2) -0.002(2) 0.014(2)
C9 0.052(3) 0.036(2) 0.068(3) 0.004(2) 0.010(2) 0.003(2)
C10 0.049(3) 0.042(2) 0.056(3) 0.002(2) 0.014(2) 0.001(2)
C11 0.068(3) 0.058(3) 0.106(4) 0.015(3) 0.021(3) -0.011(2)
C12 0.050(3) 0.052(3) 0.051(3) -0.004(2) 0.002(2) 0.011(2)
C13 0.050(3) 0.036(2) 0.056(3) -0.004(2) 0.001(2) 0.005(2)
C14 0.060(3) 0.044(3) 0.090(4) 0.002(2) 0.004(3) 0.004(2)
C15 0.080(4) 0.057(3) 0.104(4) 0.012(3) 0.002(3) 0.008(3)
C16 0.105(4) 0.040(3) 0.073(4) 0.003(2) 0.023(3) -0.010(3)
C17 0.069(3) 0.055(3) 0.083(4) -0.013(3) 0.011(3) -0.012(3)
C18 0.058(3) 0.041(3) 0.065(3) -0.009(2) -0.003(2) 0.006(2)

loop_
_atom_type_symbol
_atom_type_description
_atom_type_scat_dispersion_real
_atom_type_scat_dispersion_imag
_atom_type_scat_source
C C 0.0033 0.0016 'International Tables Vol C Tables 4.2.6.8 and 6.1.1.4'
H H 0.0000 0.0000 'International Tables Vol C Tables 4.2.6.8 and 6.1.1.4'
N N 0.0061 0.0033 'International Tables Vol C Tables 4.2.6.8 and 6.1.1.4'
O O 0.0106 0.0060 'International Tables Vol C Tables 4.2.6.8 and 6.1.1.4'
S S 0.1246 0.1234 'International Tables Vol C Tables 4.2.6.8 and 6.1.1.4'

loop_
_geom_angle_atom_site_label_1
_geom_angle_atom_site_label_2
_geom_angle_atom_site_label_3
_geom_angle
_geom_angle_site_symmetry_1
_geom_angle_site_symmetry_3
_geom_angle_publ_flag
C1 S1 C11 101.09(19) . . ?
C1 O1 C4 107.0(3) . . ?
O3 N1 O2 122.7(4) . . ?
O3 N1 C8 118.9(4) . . ?
O2 N1 C8 118.4(4) . . ?
O1 C1 C2 110.8(3) . . ?
O1 C1 S1 118.7(3) . . ?
C2 C1 S1 130.5(3) . . ?
C1 C2 C3 105.0(3) . . ?
C1 C2 C12 121.7(4) . . ?
C3 C2 C12 133.2(4) . . ?
C4 C3 C2 108.4(3) . . ?
C3 C4 O1 108.8(3) . . ?
C3 C4 C5 135.3(4) . . ?
O1 C4 C5 115.9(3) . . ?
C6 C5 C10 119.1(3) . . ?
C6 C5 C4 119.3(3) . . ?
C10 C5 C4 121.6(3) . . ?
C7 C6 C5 120.5(3) . . ?
C8 C7 C6 119.1(4) . . ?
C7 C8 C9 121.9(4) . . ?
C7 C8 N1 119.0(4) . . ?
C9 C8 N1 119.2(3) . . ?
C8 C9 C10 119.2(3) . . ?
C9 C10 C5 120.2(3) . . ?
O4 C12 C2 118.4(4) . . ?
O4 C12 C13 120.5(4) . . ?
C2 C12 C13 120.9(4) . . ?
C18 C13 C14 119.1(4) . . ?
C18 C13 C12 123.7(4) . . ?
C14 C13 C12 117.2(4) . . ?
C13 C14 C15 120.8(4) . . ?
C16 C15 C14 119.6(4) . . ?
C15 C16 C17 120.5(4) . . ?
C18 C17 C16 118.8(4) . . ?
C13 C18 C17 121.1(4) . . ?

loop_
_geom_bond_atom_site_label_1
_geom_bond_atom_site_label_2
_geom_bond_distance
_geom_bond_site_symmetry_2
_geom_bond_publ_flag
S1 C1 1.721(3) . ?
S1 C11 1.798(3) . ?
O1 C1 1.355(3) . ?
O1 C4 1.402(4) . ?
O2 N1 1.223(4) . ?
O3 N1 1.221(4) . ?
O4 C12 1.234(4) . ?
N1 C8 1.460(4) . ?
C1 C2 1.383(4) . ?
C2 C3 1.432(4) . ?
C2 C12 1.456(4) . ?
C3 C4 1.348(4) . ?
C4 C5 1.449(4) . ?
C5 C6 1.390(4) . ?
C5 C10 1.394(4) . ?
C6 C7 1.379(4) . ?
C7 C8 1.370(4) . ?
C8 C9 1.372(5) . ?
C9 C10 1.378(4) . ?
C12 C13 1.484(5) . ?
C13 C18 1.367(4) . ?
C13 C14 1.376(4) . ?
C14 C15 1.378(5) . ?
C15 C16 1.369(5) . ?
C16 C17 1.385(5) . ?
C17 C18 1.385(5) . ?
